data_4032284
loop_
_publ_author_name
'Li, Zhen'
'Chen, Quan'
'Mayer, Peter'
'Mayr, Herbert'

_publ_section_title
;
 Nucleophilicity Parameters of Arylsulfonyl-Substituted Halomethyl Anions.
;
_journal_issue 4
_journal_name_full 'The Journal of organic chemistry'
_journal_page_first 2011
_journal_page_last 2017
_journal_paper_doi 10.1021/acs.joc.6b02844
_journal_volume 82
_journal_year 2017
_chemical_absolute_configuration ad
_chemical_formula_moiety 'C29 H34 O4 S'
_chemical_formula_sum 'C29 H34 O4 S'
_chemical_formula_weight 478.62
_chemical_name_common 16061201
_space_group_crystal_system monoclinic
_space_group_IT_number 4
_space_group_name_Hall 'P 2yb'
_space_group_name_H-M_alt 'P 1 21 1'
_symmetry_space_group_name_Hall 'P 2yb'
_symmetry_space_group_name_H-M 'P 1 21 1'
_atom_sites_solution_hydrogens mixed
_audit_block_code C29H34O4S_uv336_mayr
_audit_creation_method 'APEX3 v2015.9-RC7'
_audit_update_record 21-Jun-16
_cell_angle_alpha 90
_cell_angle_beta 102.884(2)
_cell_angle_gamma 90
_cell_formula_units_Z 4
_cell_length_a 9.3489(5)
_cell_length_b 15.6494(9)
_cell_length_c 18.4534(10)
_cell_measurement_reflns_used 9800
_cell_measurement_temperature 153.(2)
_cell_measurement_theta_max 27.5384
_cell_measurement_theta_min 2.6030
_cell_volume 2631.8(3)
_computing_cell_refinement 'SAINT V8.35A (Bruker AXS Inc., 2015)'
_computing_data_collection 'APEX3 (Bruker AXS Inc., 2015)'
_computing_data_reduction 'SAINT V8.35A (Bruker AXS Inc., 2015)'
_computing_molecular_graphics 'shelXle (C.B. Huebschle, rev 740)'
_computing_structure_refinement 'SHELXL-2014/7 (Sheldrick, 2014)'
_computing_structure_solution 'XT, VERSION 2014/4'
_diffrn_ambient_temperature 153.(2)
_diffrn_detector_area_resol_mean 7.4074
_diffrn_measured_fraction_theta_full 0.996
_diffrn_measured_fraction_theta_max 0.996
_diffrn_measurement_device 'fixed-chi three-circle diffractometer'
_diffrn_measurement_device_type 'Bruker D8 Venture TXS'
_diffrn_measurement_method 'mix of phi and omega scans'
_diffrn_radiation_monochromator 'focusing mirrors'
_diffrn_radiation_type MoK\a
_diffrn_radiation_wavelength 0.71073
_diffrn_reflns_av_R_equivalents 0.0350
_diffrn_reflns_av_unetI/netI 0.0433
_diffrn_reflns_Laue_measured_fraction_full 0.996
_diffrn_reflns_Laue_measured_fraction_max 0.996
_diffrn_reflns_limit_h_max 11
_diffrn_reflns_limit_h_min -11
_diffrn_reflns_limit_k_max 18
_diffrn_reflns_limit_k_min -18
_diffrn_reflns_limit_l_max 21
_diffrn_reflns_limit_l_min -20
_diffrn_reflns_number 24982
_diffrn_reflns_point_group_measured_fraction_full 0.997
_diffrn_reflns_point_group_measured_fraction_max 0.997
_diffrn_reflns_theta_full 25.024
_diffrn_reflns_theta_max 25.024
_diffrn_reflns_theta_min 3.398
_diffrn_source 'rotating anode (TXS)'
_diffrn_source_current 50
_diffrn_source_power 2.5
_diffrn_source_type 'Bruker TXS'
_diffrn_source_voltage 50
_exptl_absorpt_coefficient_mu 0.155
_exptl_absorpt_correction_T_max 0.9705
_exptl_absorpt_correction_T_min 0.9176
_exptl_absorpt_correction_type multi-scan
_exptl_absorpt_process_details
;
SADABS-2014/5 - Bruker AXS area detector scaling and absorption correction
;
_exptl_crystal_colour colourless
_exptl_crystal_density_diffrn 1.208
_exptl_crystal_density_method 'not measured'
_exptl_crystal_description block
_exptl_crystal_F_000 1024
_exptl_crystal_size_max 0.100
_exptl_crystal_size_mid 0.070
_exptl_crystal_size_min 0.030
_refine_diff_density_max 0.746
_refine_diff_density_min -0.274
_refine_diff_density_rms 0.049
_refine_ls_abs_structure_details
;

Flack x determined using 3768 quotients [(I+)-(I-)]/[(I+)+(I-)]
(Parsons, Flack and Wagner, Acta Cryst. B69 (2013) 249-259).
;
_refine_ls_abs_structure_Flack 0.04(2)
_refine_ls_extinction_method none
_refine_ls_goodness_of_fit_ref 1.083
_refine_ls_hydrogen_treatment mixed
_refine_ls_matrix_type full
_refine_ls_number_parameters 633
_refine_ls_number_reflns 9268
_refine_ls_number_restraints 10
_refine_ls_restrained_S_all 1.090
_refine_ls_R_factor_all 0.0460
_refine_ls_R_factor_gt 0.0419
_refine_ls_shift/su_max 0.001
_refine_ls_shift/su_mean 0.000
_refine_ls_structure_factor_coef Fsqd
_refine_ls_weighting_details 'w=1/[\s^2^(Fo^2^)+(0.0476P)^2^+1.2603P] where P=(Fo^2^+2Fc^2^)/3'
_refine_ls_weighting_scheme calc
_refine_ls_wR_factor_gt 0.1028
_refine_ls_wR_factor_ref 0.1050
_reflns_Friedel_coverage 0.924
_reflns_Friedel_fraction_full 0.998
_reflns_Friedel_fraction_max 0.998
_reflns_number_gt 8656
_reflns_number_total 9268
_reflns_threshold_expression 'I > 2\s(I)'
_cod_data_source_file jo6b02844_si_002.cif
_cod_data_source_block uv336
_cod_depositor_comments
;
The following automatic conversions were performed:

'_exptl_absorpt_correction_type' value 'Multi-Scan' changed to
'multi-scan' according to
/home/data/users/saulius/crontab/automatic-downloads/current/ACS/lib/dictionaries/cif_core.dic
dictionary named 'cif_core.dic' version 2.4.2 from 2011-04-26.

Automatic conversion script
Id: cif_fix_values 4973 2017-02-22 13:04:09Z antanas 
;
_cod_database_code 4032284
_shelx_estimated_absorpt_t_min 0.985
_shelx_estimated_absorpt_t_max 0.995
_shelx_space_group_comment
;
The symmetry employed for this shelxl refinement is uniquely defined
by the following loop, which should always be used as a source of
symmetry information in preference to the above space-group names.
They are only intended as comments.
;

loop_
_space_group_symop_operation_xyz
'x, y, z'
'-x, y+1/2, -z'

loop_
_atom_site_label
_atom_site_type_symbol
_atom_site_fract_x
_atom_site_fract_y
_atom_site_fract_z
_atom_site_U_iso_or_equiv
_atom_site_adp_type
_atom_site_occupancy
_atom_site_site_symmetry_order
_atom_site_calc_flag
_atom_site_refinement_flags_posn
_atom_site_refinement_flags_adp
S1 S 0.29719(10) 0.29794(5) 0.60512(5) 0.0174(2) Uani 1 1 d . .
S2 S 0.99300(10) 0.70523(6) 0.16621(5) 0.0216(2) Uani 1 1 d . .
O1 O 0.4456(3) 0.27069(16) 0.60727(14) 0.0227(6) Uani 1 1 d . .
O2 O 0.2029(3) 0.24063(17) 0.63404(15) 0.0261(6) Uani 1 1 d . .
O3 O 0.5912(3) 0.63153(18) 0.50053(16) 0.0268(7) Uani 1 1 d . .
H3 H 0.556(3) 0.659(3) 0.473(2) 0.040 Uiso 1 1 d . U
O4 O 0.1748(3) 0.66284(18) 0.90865(15) 0.0307(7) Uani 1 1 d . .
O5 O 0.9072(3) 0.73281(18) 0.09502(16) 0.0289(7) Uani 1 1 d . .
O6 O 0.9972(3) 0.75961(17) 0.22982(16) 0.0320(7) Uani 1 1 d . .
O7 O 0.9427(3) 0.36570(18) -0.04351(15) 0.0279(7) Uani 1 1 d . .
H7 H 0.995(3) 0.335(3) -0.045(2) 0.042 Uiso 1 1 d . U
O8 O 0.5461(3) 0.33573(18) 0.34799(17) 0.0321(7) Uani 1 1 d . .
C1 C 0.2129(4) 0.3214(2) 0.5113(2) 0.0181(8) Uani 1 1 d . .
C2 C 0.0612(4) 0.3236(3) 0.4913(2) 0.0282(9) Uani 1 1 d . .
H2 H 0.0040 0.3116 0.5267 0.034 Uiso 1 1 calc R U
C3 C -0.0050(5) 0.3434(3) 0.4190(3) 0.0414(12) Uani 1 1 d . .
H3A H -0.1090 0.3446 0.4039 0.050 Uiso 1 1 calc R U
C4 C 0.0793(5) 0.3617(3) 0.3679(2) 0.0369(11) Uani 1 1 d . .
H4 H 0.0327 0.3758 0.3181 0.044 Uiso 1 1 calc R U
C5 C 0.2296(5) 0.3595(3) 0.3888(2) 0.0297(9) Uani 1 1 d . .
H5 H 0.2865 0.3716 0.3534 0.036 Uiso 1 1 calc R U
C6 C 0.2988(4) 0.3398(2) 0.4612(2) 0.0222(8) Uani 1 1 d . .
H6 H 0.4028 0.3389 0.4762 0.027 Uiso 1 1 calc R U
C7 C 0.3029(4) 0.3985(2) 0.65103(19) 0.0155(7) Uani 1 1 d . .
C8 C 0.3778(4) 0.4655(2) 0.61564(19) 0.0159(7) Uani 1 1 d . .
C9 C 0.2960(4) 0.5185(2) 0.56158(19) 0.0159(7) Uani 1 1 d . .
H9 H 0.1920 0.5155 0.5520 0.019 Uiso 1 1 calc R U
C10 C 0.3604(4) 0.5758(2) 0.5210(2) 0.0171(8) Uani 1 1 d . .
C11 C 0.5146(4) 0.5783(2) 0.5371(2) 0.0179(8) Uani 1 1 d . .
C12 C 0.6022(4) 0.5259(2) 0.5920(2) 0.0188(8) Uani 1 1 d . .
C13 C 0.5298(4) 0.4698(2) 0.62974(19) 0.0151(7) Uani 1 1 d . .
H13 H 0.5860 0.4332 0.6664 0.018 Uiso 1 1 calc R U
C14 C 0.2634(4) 0.6301(2) 0.4589(2) 0.0224(8) Uani 1 1 d . .
C15 C 0.0992(4) 0.6117(3) 0.4523(2) 0.0301(10) Uani 1 1 d . .
H15A H 0.0408 0.6475 0.4131 0.045 Uiso 1 1 calc R U
H15B H 0.0731 0.6245 0.4997 0.045 Uiso 1 1 calc R U
H15C H 0.0793 0.5513 0.4399 0.045 Uiso 1 1 calc R U
C16 C 0.2949(5) 0.6070(3) 0.3829(2) 0.0302(9) Uani 1 1 d . .
H16A H 0.2241 0.6361 0.3434 0.045 Uiso 1 1 calc R U
H16B H 0.2862 0.5451 0.3754 0.045 Uiso 1 1 calc R U
H16C H 0.3945 0.6253 0.3814 0.045 Uiso 1 1 calc R U
C17 C 0.2849(4) 0.7260(2) 0.4752(2) 0.0284(9) Uani 1 1 d . .
H17A H 0.2216 0.7588 0.4353 0.043 Uiso 1 1 calc R U
H17B H 0.3877 0.7413 0.4781 0.043 Uiso 1 1 calc R U
H17C H 0.2592 0.7392 0.5227 0.043 Uiso 1 1 calc R U
C18 C 0.7710(4) 0.5271(3) 0.6085(2) 0.0241(8) Uani 1 1 d . .
C19 C 0.8250(4) 0.5035(3) 0.5384(2) 0.0347(10) Uani 1 1 d . .
H19A H 0.9324 0.5008 0.5504 0.052 Uiso 1 1 calc R U
H19B H 0.7921 0.5468 0.5000 0.052 Uiso 1 1 calc R U
H19C H 0.7850 0.4477 0.5201 0.052 Uiso 1 1 calc R U
C20 C 0.8296(5) 0.6156(3) 0.6368(3) 0.0428(12) Uani 1 1 d . .
H20A H 0.9371 0.6146 0.6492 0.064 Uiso 1 1 calc R U
H20B H 0.7936 0.6304 0.6811 0.064 Uiso 1 1 calc R U
H20C H 0.7954 0.6583 0.5979 0.064 Uiso 1 1 calc R U
C21 C 0.8376(4) 0.4611(3) 0.6682(3) 0.0359(11) Uani 1 1 d . .
H21A H 0.9447 0.4617 0.6758 0.054 Uiso 1 1 calc R U
H21B H 0.8005 0.4040 0.6519 0.054 Uiso 1 1 calc R U
H21C H 0.8099 0.4753 0.7149 0.054 Uiso 1 1 calc R U
C22 C 0.2416(4) 0.4014(2) 0.7100(2) 0.0177(8) Uani 1 1 d . .
H22 H 0.1982 0.3497 0.7213 0.021 Uiso 1 1 calc R U
C23 C 0.2323(4) 0.4731(2) 0.7591(2) 0.0178(7) Uani 1 1 d . .
C24 C 0.1656(4) 0.4579(3) 0.8191(2) 0.0235(8) Uani 1 1 d . .
H24 H 0.1311 0.4021 0.8263 0.028 Uiso 1 1 calc R U
C25 C 0.1492(4) 0.5215(3) 0.8674(2) 0.0241(9) Uani 1 1 d . .
H25 H 0.1058 0.5092 0.9081 0.029 Uiso 1 1 calc R U
C26 C 0.1958(4) 0.6042(3) 0.8572(2) 0.0213(8) Uani 1 1 d . .
C27 C 0.2602(5) 0.6211(3) 0.7983(2) 0.0277(9) Uani 1 1 d . .
H27 H 0.2914 0.6775 0.7906 0.033 Uiso 1 1 calc R U
C28 C 0.2795(4) 0.5561(3) 0.7505(2) 0.0234(8) Uani 1 1 d . .
H28 H 0.3259 0.5684 0.7108 0.028 Uiso 1 1 calc R U
C29 C 0.2307(6) 0.7484(3) 0.9035(3) 0.0442(12) Uani 1 1 d . .
H29A H 0.2239 0.7810 0.9480 0.066 Uiso 1 1 calc R U
H29B H 0.1725 0.7769 0.8593 0.066 Uiso 1 1 calc R U
H29C H 0.3334 0.7454 0.8996 0.066 Uiso 1 1 calc R U
C30 C 1.1750(4) 0.6890(2) 0.1560(2) 0.0219(8) Uani 1 1 d . .
C31 C 1.1996(4) 0.6555(2) 0.0901(2) 0.0238(8) Uani 1 1 d . .
H31 H 1.1195 0.6425 0.0500 0.029 Uiso 1 1 calc R U
C32 C 1.3417(5) 0.6412(3) 0.0837(2) 0.0330(10) Uani 1 1 d . .
H32 H 1.3597 0.6182 0.0389 0.040 Uiso 1 1 calc R U
C33 C 1.4582(5) 0.6603(3) 0.1419(3) 0.0398(11) Uani 1 1 d . .
H33 H 1.5556 0.6486 0.1377 0.048 Uiso 1 1 calc R U
C34 C 1.4334(5) 0.6965(3) 0.2067(2) 0.0388(11) Uani 1 1 d . .
H34 H 1.5140 0.7113 0.2459 0.047 Uiso 1 1 calc R U
C35 C 1.2919(4) 0.7109(3) 0.2143(2) 0.0287(9) Uani 1 1 d . .
H35 H 1.2743 0.7355 0.2586 0.034 Uiso 1 1 calc R U
C36 C 0.9239(4) 0.6027(2) 0.1831(2) 0.0199(8) Uani 1 1 d . .
C37 C 0.9310(4) 0.5378(2) 0.12436(19) 0.0190(8) Uani 1 1 d . .
C38 C 1.0474(4) 0.4818(2) 0.13254(19) 0.0189(8) Uani 1 1 d . .
H38 H 1.1219 0.4836 0.1770 0.023 Uiso 1 1 calc R U
C39 C 1.0593(4) 0.4227(2) 0.0778(2) 0.0200(8) Uani 1 1 d . .
C40 C 0.9452(4) 0.4209(2) 0.0137(2) 0.0193(8) Uani 1 1 d . .
C41 C 0.8238(4) 0.4763(2) 0.0040(2) 0.0188(8) Uani 1 1 d . .
C42 C 0.8201(4) 0.5346(2) 0.0602(2) 0.0196(8) Uani 1 1 d . .
H42 H 0.7400 0.5732 0.0546 0.023 Uiso 1 1 calc R U
C43 C 1.1954(4) 0.3630(3) 0.0893(2) 0.0249(9) Uani 1 1 d . .
C44 C 1.1494(5) 0.2687(3) 0.0912(2) 0.0345(10) Uani 1 1 d . .
H44A H 1.2365 0.2322 0.0980 0.052 Uiso 1 1 calc R U
H44B H 1.0813 0.2541 0.0443 0.052 Uiso 1 1 calc R U
H44C H 1.1010 0.2599 0.1326 0.052 Uiso 1 1 calc R U
C45 C 1.2803(5) 0.3779(3) 0.0274(2) 0.0320(10) Uani 1 1 d . .
H45A H 1.3671 0.3409 0.0360 0.048 Uiso 1 1 calc R U
H45B H 1.3110 0.4378 0.0280 0.048 Uiso 1 1 calc R U
H45C H 1.2166 0.3645 -0.0210 0.048 Uiso 1 1 calc R U
C46 C 1.3040(5) 0.3817(3) 0.1627(2) 0.0406(12) Uani 1 1 d . .
H46A H 1.3928 0.3472 0.1659 0.061 Uiso 1 1 calc R U
H46B H 1.2590 0.3673 0.2043 0.061 Uiso 1 1 calc R U
H46C H 1.3300 0.4424 0.1651 0.061 Uiso 1 1 calc R U
C47 C 0.6974(4) 0.4739(3) -0.0655(2) 0.0250(9) Uani 1 1 d . .
C48 C 0.7535(5) 0.4950(3) -0.1361(2) 0.0380(11) Uani 1 1 d . .
H48A H 0.6713 0.4933 -0.1796 0.057 Uiso 1 1 calc R U
H48B H 0.8275 0.4529 -0.1422 0.057 Uiso 1 1 calc R U
H48C H 0.7972 0.5522 -0.1314 0.057 Uiso 1 1 calc R U
C49 C 0.6230(5) 0.3860(3) -0.0743(2) 0.0340(10) Uani 1 1 d . .
H49A H 0.5422 0.3861 -0.1185 0.051 Uiso 1 1 calc R U
H49B H 0.5845 0.3735 -0.0302 0.051 Uiso 1 1 calc R U
H49C H 0.6947 0.3422 -0.0798 0.051 Uiso 1 1 calc R U
C50 C 0.5783(4) 0.5401(3) -0.0612(2) 0.0357(11) Uani 1 1 d . .
H50A H 0.4987 0.5358 -0.1057 0.054 Uiso 1 1 calc R U
H50B H 0.6207 0.5976 -0.0581 0.054 Uiso 1 1 calc R U
H50C H 0.5393 0.5291 -0.0170 0.054 Uiso 1 1 calc R U
C51 C 0.8620(4) 0.5963(2) 0.2414(2) 0.0194(8) Uani 1 1 d . .
H51 H 0.8724 0.6450 0.2729 0.023 Uiso 1 1 calc R U
C52 C 0.7806(4) 0.5248(2) 0.26393(19) 0.0187(8) Uani 1 1 d . .
C53 C 0.7636(4) 0.4437(2) 0.2318(2) 0.0214(8) Uani 1 1 d . .
H53 H 0.8060 0.4323 0.1905 0.026 Uiso 1 1 calc R U
C54 C 0.6876(4) 0.3795(3) 0.2578(2) 0.0229(8) Uani 1 1 d . .
H54 H 0.6799 0.3246 0.2352 0.028 Uiso 1 1 calc R U
C55 C 0.6219(4) 0.3950(2) 0.3173(2) 0.0212(8) Uani 1 1 d . .
C56 C 0.6339(4) 0.4758(3) 0.3493(2) 0.0268(9) Uani 1 1 d . .
H56 H 0.5874 0.4874 0.3890 0.032 Uiso 1 1 calc R U
C57 C 0.7123(4) 0.5389(2) 0.3240(2) 0.0236(8) Uani 1 1 d . .
H57 H 0.7209 0.5933 0.3474 0.028 Uiso 1 1 calc R U
C58 C 0.5435(5) 0.2491(3) 0.3226(3) 0.0363(11) Uani 1 1 d . .
H58A H 0.4886 0.2137 0.3508 0.054 Uiso 1 1 calc R U
H58B H 0.6442 0.2276 0.3299 0.054 Uiso 1 1 calc R U
H58C H 0.4959 0.2467 0.2696 0.054 Uiso 1 1 calc R U

loop_
_atom_site_aniso_label
_atom_site_aniso_U_11
_atom_site_aniso_U_22
_atom_site_aniso_U_33
_atom_site_aniso_U_23
_atom_site_aniso_U_13
_atom_site_aniso_U_12
S1 0.0222(5) 0.0132(4) 0.0183(4) 0.0014(3) 0.0074(3) 0.0017(4)
S2 0.0296(5) 0.0146(4) 0.0241(5) 0.0009(4) 0.0132(4) 0.0005(4)
O1 0.0232(14) 0.0211(14) 0.0237(14) -0.0001(10) 0.0053(11) 0.0084(11)
O2 0.0365(16) 0.0159(13) 0.0289(15) 0.0025(11) 0.0136(12) -0.0039(12)
O3 0.0192(14) 0.0273(16) 0.0358(17) 0.0166(12) 0.0099(12) -0.0020(12)
O4 0.0467(19) 0.0228(15) 0.0266(15) -0.0063(12) 0.0164(13) 0.0006(14)
O5 0.0315(16) 0.0247(15) 0.0334(16) 0.0120(12) 0.0134(12) 0.0039(12)
O6 0.0474(19) 0.0162(14) 0.0387(17) -0.0068(12) 0.0232(14) -0.0034(13)
O7 0.0306(16) 0.0274(16) 0.0242(15) -0.0116(12) 0.0028(12) 0.0098(13)
O8 0.0374(17) 0.0238(16) 0.0421(18) 0.0010(13) 0.0238(14) -0.0037(13)
C1 0.0189(19) 0.0146(18) 0.0204(19) -0.0013(14) 0.0038(14) 0.0028(15)
C2 0.019(2) 0.034(2) 0.032(2) 0.0029(17) 0.0061(17) 0.0014(17)
C3 0.022(2) 0.056(3) 0.042(3) 0.004(2) -0.0002(19) 0.007(2)
C4 0.040(3) 0.045(3) 0.023(2) 0.0025(19) 0.0018(19) 0.010(2)
C5 0.038(2) 0.029(2) 0.023(2) 0.0019(17) 0.0097(18) 0.0060(19)
C6 0.024(2) 0.020(2) 0.023(2) 0.0020(15) 0.0078(16) 0.0040(17)
C7 0.0191(18) 0.0123(18) 0.0152(18) 0.0005(13) 0.0042(14) 0.0015(15)
C8 0.0187(18) 0.0145(17) 0.0159(18) -0.0016(14) 0.0066(14) 0.0002(15)
C9 0.0135(17) 0.0146(18) 0.0211(19) -0.0021(14) 0.0067(14) 0.0020(14)
C10 0.0160(18) 0.0167(19) 0.0195(19) 0.0019(14) 0.0056(14) 0.0007(15)
C11 0.0220(19) 0.0134(19) 0.0207(19) 0.0015(14) 0.0097(15) -0.0013(15)
C12 0.0172(18) 0.0196(19) 0.0205(19) -0.0030(15) 0.0065(14) -0.0007(15)
C13 0.0186(18) 0.0139(17) 0.0137(17) 0.0007(13) 0.0055(14) 0.0040(15)
C14 0.018(2) 0.023(2) 0.027(2) 0.0080(16) 0.0050(15) -0.0005(16)
C15 0.019(2) 0.030(2) 0.038(2) 0.0175(19) 0.0016(17) 0.0027(18)
C16 0.029(2) 0.038(2) 0.022(2) 0.0100(18) 0.0011(16) -0.0015(19)
C17 0.025(2) 0.020(2) 0.042(2) 0.0097(17) 0.0123(18) 0.0066(17)
C18 0.0171(19) 0.027(2) 0.028(2) 0.0039(17) 0.0046(16) -0.0008(17)
C19 0.021(2) 0.047(3) 0.039(3) 0.009(2) 0.0146(19) 0.006(2)
C20 0.027(2) 0.039(3) 0.057(3) -0.002(2) -0.002(2) -0.011(2)
C21 0.016(2) 0.053(3) 0.037(2) 0.015(2) 0.0027(17) 0.007(2)
C22 0.0154(18) 0.0162(19) 0.0210(19) 0.0039(14) 0.0032(15) -0.0011(15)
C23 0.0150(17) 0.0215(19) 0.0163(18) 0.0042(14) 0.0025(14) 0.0012(15)
C24 0.027(2) 0.023(2) 0.022(2) 0.0026(16) 0.0078(16) -0.0043(17)
C25 0.026(2) 0.030(2) 0.019(2) 0.0016(16) 0.0112(16) 0.0001(18)
C26 0.024(2) 0.0213(19) 0.0186(19) -0.0020(15) 0.0044(15) 0.0028(17)
C27 0.042(3) 0.015(2) 0.028(2) 0.0022(16) 0.0132(18) -0.0001(18)
C28 0.028(2) 0.024(2) 0.0220(19) -0.0018(16) 0.0128(16) -0.0001(17)
C29 0.060(3) 0.044(3) 0.035(3) -0.010(2) 0.025(2) -0.006(3)
C30 0.030(2) 0.017(2) 0.0203(19) 0.0056(14) 0.0081(16) -0.0002(16)
C31 0.028(2) 0.021(2) 0.023(2) -0.0009(16) 0.0077(16) 0.0003(17)
C32 0.035(2) 0.037(3) 0.031(2) 0.0002(18) 0.0156(19) 0.005(2)
C33 0.031(3) 0.048(3) 0.042(3) 0.009(2) 0.010(2) 0.011(2)
C34 0.032(2) 0.049(3) 0.032(2) 0.006(2) 0.0002(18) -0.002(2)
C35 0.037(2) 0.027(2) 0.022(2) 0.0048(17) 0.0061(16) 0.000(2)
C36 0.025(2) 0.0158(18) 0.0192(19) 0.0003(15) 0.0057(15) -0.0001(16)
C37 0.030(2) 0.0134(18) 0.0159(19) 0.0016(14) 0.0101(15) -0.0025(16)
C38 0.025(2) 0.0172(19) 0.0141(18) 0.0011(14) 0.0045(14) 0.0021(16)
C39 0.024(2) 0.0181(19) 0.0188(19) 0.0018(15) 0.0058(15) 0.0019(16)
C40 0.025(2) 0.0169(19) 0.0179(19) 0.0000(15) 0.0095(15) -0.0005(16)
C41 0.0206(19) 0.0194(19) 0.0181(19) 0.0028(14) 0.0080(15) -0.0014(16)
C42 0.023(2) 0.0173(19) 0.0208(19) 0.0039(15) 0.0109(15) 0.0053(16)
C43 0.022(2) 0.028(2) 0.022(2) -0.0015(16) -0.0006(16) 0.0104(17)
C44 0.046(3) 0.026(2) 0.034(2) 0.0065(18) 0.013(2) 0.015(2)
C45 0.022(2) 0.035(2) 0.040(2) -0.004(2) 0.0085(18) 0.0025(19)
C46 0.031(2) 0.050(3) 0.034(2) -0.008(2) -0.0069(19) 0.019(2)
C47 0.024(2) 0.029(2) 0.021(2) -0.0027(16) 0.0030(16) 0.0041(18)
C48 0.035(2) 0.055(3) 0.021(2) 0.006(2) 0.0009(18) 0.006(2)
C49 0.026(2) 0.038(3) 0.035(2) -0.006(2) 0.0008(18) -0.0022(19)
C50 0.024(2) 0.045(3) 0.034(2) -0.005(2) -0.0026(18) 0.011(2)
C51 0.023(2) 0.0163(18) 0.0187(19) -0.0010(14) 0.0038(15) 0.0028(16)
C52 0.0194(18) 0.0216(19) 0.0148(18) -0.0014(14) 0.0029(14) 0.0015(16)
C53 0.024(2) 0.022(2) 0.0187(19) -0.0004(15) 0.0074(15) -0.0003(17)
C54 0.025(2) 0.019(2) 0.025(2) -0.0035(16) 0.0074(16) 0.0014(17)
C55 0.0165(18) 0.020(2) 0.027(2) 0.0056(16) 0.0045(16) 0.0002(16)
C56 0.029(2) 0.027(2) 0.029(2) 0.0028(17) 0.0154(17) 0.0039(18)
C57 0.032(2) 0.018(2) 0.022(2) -0.0011(15) 0.0093(16) 0.0005(17)
C58 0.040(3) 0.029(2) 0.042(3) -0.003(2) 0.015(2) -0.006(2)

loop_
_atom_type_symbol
_atom_type_description
_atom_type_scat_dispersion_real
_atom_type_scat_dispersion_imag
_atom_type_scat_source
C C 0.0033 0.0016 'International Tables Vol C Tables 4.2.6.8 and 6.1.1.4'
H H 0.0000 0.0000 'International Tables Vol C Tables 4.2.6.8 and 6.1.1.4'
O O 0.0106 0.0060 'International Tables Vol C Tables 4.2.6.8 and 6.1.1.4'
S S 0.1246 0.1234 'International Tables Vol C Tables 4.2.6.8 and 6.1.1.4'

loop_
_geom_angle_atom_site_label_1
_geom_angle_atom_site_label_2
_geom_angle_atom_site_label_3
_geom_angle
O2 S1 O1 118.01(16)
O2 S1 C1 108.37(17)
O1 S1 C1 107.66(16)
O2 S1 C7 109.25(16)
O1 S1 C7 108.72(17)
C1 S1 C7 103.92(16)
O6 S2 O5 118.20(18)
O6 S2 C30 108.55(18)
O5 S2 C30 107.37(16)
O6 S2 C36 109.51(16)
O5 S2 C36 106.16(17)
C30 S2 C36 106.45(17)
C11 O3 H3 121(4)
C26 O4 C29 117.8(3)
C40 O7 H7 126(3)
C55 O8 C58 118.6(3)
C6 C1 C2 122.0(3)
C6 C1 S1 119.9(3)
C2 C1 S1 118.1(3)
C3 C2 C1 118.5(4)
C3 C2 H2 120.8
C1 C2 H2 120.8
C2 C3 C4 120.4(4)
C2 C3 H3A 119.8
C4 C3 H3A 119.8
C5 C4 C3 120.3(4)
C5 C4 H4 119.8
C3 C4 H4 119.8
C4 C5 C6 120.4(4)
C4 C5 H5 119.8
C6 C5 H5 119.8
C1 C6 C5 118.4(4)
C1 C6 H6 120.8
C5 C6 H6 120.8
C22 C7 C8 131.3(3)
C22 C7 S1 116.3(3)
C8 C7 S1 112.4(2)
C13 C8 C9 118.9(3)
C13 C8 C7 120.9(3)
C9 C8 C7 119.9(3)
C10 C9 C8 122.5(3)
C10 C9 H9 118.7
C8 C9 H9 118.7
C9 C10 C11 116.8(3)
C9 C10 C14 120.0(3)
C11 C10 C14 123.0(3)
O3 C11 C10 122.5(3)
O3 C11 C12 115.0(3)
C10 C11 C12 122.5(3)
C13 C12 C11 117.3(3)
C13 C12 C18 120.1(3)
C11 C12 C18 122.6(3)
C12 C13 C8 122.0(3)
C12 C13 H13 119.0
C8 C13 H13 119.0
C17 C14 C15 106.5(3)
C17 C14 C16 111.4(3)
C15 C14 C16 105.9(3)
C17 C14 C10 111.2(3)
C15 C14 C10 111.4(3)
C16 C14 C10 110.3(3)
C14 C15 H15A 109.5
C14 C15 H15B 109.5
H15A C15 H15B 109.5
C14 C15 H15C 109.5
H15A C15 H15C 109.5
H15B C15 H15C 109.5
C14 C16 H16A 109.5
C14 C16 H16B 109.5
H16A C16 H16B 109.5
C14 C16 H16C 109.5
H16A C16 H16C 109.5
H16B C16 H16C 109.5
C14 C17 H17A 109.5
C14 C17 H17B 109.5
H17A C17 H17B 109.5
C14 C17 H17C 109.5
H17A C17 H17C 109.5
H17B C17 H17C 109.5
C19 C18 C21 106.6(3)
C19 C18 C20 110.1(4)
C21 C18 C20 107.8(4)
C19 C18 C12 110.2(3)
C21 C18 C12 111.6(3)
C20 C18 C12 110.5(3)
C18 C19 H19A 109.5
C18 C19 H19B 109.5
H19A C19 H19B 109.5
C18 C19 H19C 109.5
H19A C19 H19C 109.5
H19B C19 H19C 109.5
C18 C20 H20A 109.5
C18 C20 H20B 109.5
H20A C20 H20B 109.5
C18 C20 H20C 109.5
H20A C20 H20C 109.5
H20B C20 H20C 109.5
C18 C21 H21A 109.5
C18 C21 H21B 109.5
H21A C21 H21B 109.5
C18 C21 H21C 109.5
H21A C21 H21C 109.5
H21B C21 H21C 109.5
C7 C22 C23 128.9(3)
C7 C22 H22 115.6
C23 C22 H22 115.6
C28 C23 C24 117.0(3)
C28 C23 C22 125.6(3)
C24 C23 C22 117.3(3)
C25 C24 C23 121.6(4)
C25 C24 H24 119.2
C23 C24 H24 119.2
C24 C25 C26 120.4(3)
C24 C25 H25 119.8
C26 C25 H25 119.8
O4 C26 C27 125.0(4)
O4 C26 C25 115.7(3)
C27 C26 C25 119.3(3)
C26 C27 C28 120.2(4)
C26 C27 H27 119.9
C28 C27 H27 119.9
C27 C28 C23 121.5(3)
C27 C28 H28 119.3
C23 C28 H28 119.3
O4 C29 H29A 109.5
O4 C29 H29B 109.5
H29A C29 H29B 109.5
O4 C29 H29C 109.5
H29A C29 H29C 109.5
H29B C29 H29C 109.5
C31 C30 C35 120.9(4)
C31 C30 S2 119.8(3)
C35 C30 S2 119.3(3)
C32 C31 C30 119.1(4)
C32 C31 H31 120.4
C30 C31 H31 120.4
C31 C32 C33 120.4(4)
C31 C32 H32 119.8
C33 C32 H32 119.8
C32 C33 C34 120.3(4)
C32 C33 H33 119.9
C34 C33 H33 119.9
C35 C34 C33 120.1(4)
C35 C34 H34 119.9
C33 C34 H34 119.9
C34 C35 C30 119.0(4)
C34 C35 H35 120.5
C30 C35 H35 120.5
C51 C36 C37 129.0(4)
C51 C36 S2 116.6(3)
C37 C36 S2 114.1(2)
C38 C37 C42 119.4(3)
C38 C37 C36 120.9(3)
C42 C37 C36 119.8(3)
C37 C38 C39 122.1(3)
C37 C38 H38 118.9
C39 C38 H38 118.9
C38 C39 C40 117.0(3)
C38 C39 C43 119.7(3)
C40 C39 C43 123.3(3)
O7 C40 C39 122.9(3)
O7 C40 C41 114.7(3)
C39 C40 C41 122.4(3)
C42 C41 C40 117.6(3)
C42 C41 C47 119.8(3)
C40 C41 C47 122.6(3)
C41 C42 C37 121.5(3)
C41 C42 H42 119.2
C37 C42 H42 119.2
C46 C43 C44 107.2(4)
C46 C43 C45 106.1(4)
C44 C43 C45 110.8(3)
C46 C43 C39 111.6(3)
C44 C43 C39 110.7(3)
C45 C43 C39 110.3(3)
C43 C44 H44A 109.5
C43 C44 H44B 109.5
H44A C44 H44B 109.5
C43 C44 H44C 109.5
H44A C44 H44C 109.5
H44B C44 H44C 109.5
C43 C45 H45A 109.5
C43 C45 H45B 109.5
H45A C45 H45B 109.5
C43 C45 H45C 109.5
H45A C45 H45C 109.5
H45B C45 H45C 109.5
C43 C46 H46A 109.5
C43 C46 H46B 109.5
H46A C46 H46B 109.5
C43 C46 H46C 109.5
H46A C46 H46C 109.5
H46B C46 H46C 109.5
C49 C47 C50 107.1(3)
C49 C47 C41 110.9(3)
C50 C47 C41 111.8(3)
C49 C47 C48 109.5(3)
C50 C47 C48 106.6(4)
C41 C47 C48 110.8(3)
C47 C48 H48A 109.5
C47 C48 H48B 109.5
H48A C48 H48B 109.5
C47 C48 H48C 109.5
H48A C48 H48C 109.5
H48B C48 H48C 109.5
C47 C49 H49A 109.5
C47 C49 H49B 109.5
H49A C49 H49B 109.5
C47 C49 H49C 109.5
H49A C49 H49C 109.5
H49B C49 H49C 109.5
C47 C50 H50A 109.5
C47 C50 H50B 109.5
H50A C50 H50B 109.5
C47 C50 H50C 109.5
H50A C50 H50C 109.5
H50B C50 H50C 109.5
C36 C51 C52 129.3(4)
C36 C51 H51 115.4
C52 C51 H51 115.4
C53 C52 C57 116.5(3)
C53 C52 C51 126.2(3)
C57 C52 C51 117.2(3)
C54 C53 C52 122.2(4)
C54 C53 H53 118.9
C52 C53 H53 118.9
C53 C54 C55 120.0(4)
C53 C54 H54 120.0
C55 C54 H54 120.0
O8 C55 C56 116.2(3)
O8 C55 C54 124.8(4)
C56 C55 C54 119.0(4)
C57 C56 C55 120.6(4)
C57 C56 H56 119.7
C55 C56 H56 119.7
C56 C57 C52 121.5(4)
C56 C57 H57 119.2
C52 C57 H57 119.2
O8 C58 H58A 109.5
O8 C58 H58B 109.5
H58A C58 H58B 109.5
O8 C58 H58C 109.5
H58A C58 H58C 109.5
H58B C58 H58C 109.5

loop_
_geom_bond_atom_site_label_1
_geom_bond_atom_site_label_2
_geom_bond_distance
S1 O2 1.441(3)
S1 O1 1.443(3)
S1 C1 1.773(4)
S1 C7 1.782(3)
S2 O6 1.443(3)
S2 O5 1.444(3)
S2 C30 1.772(4)
S2 C36 1.782(4)
O3 C11 1.371(4)
O3 H3 0.69(4)
O4 C26 1.366(4)
O4 C29 1.449(6)
O7 C40 1.361(4)
O7 H7 0.69(4)
O8 C55 1.364(5)
O8 C58 1.433(5)
C1 C6 1.383(5)
C1 C2 1.385(5)
C2 C3 1.376(6)
C2 H2 0.9500
C3 C4 1.386(6)
C3 H3A 0.9500
C4 C5 1.372(6)
C4 H4 0.9500
C5 C6 1.383(6)
C5 H5 0.9500
C6 H6 0.9500
C7 C22 1.339(5)
C7 C8 1.490(5)
C8 C13 1.388(5)
C8 C9 1.389(5)
C9 C10 1.388(5)
C9 H9 0.9500
C10 C11 1.407(5)
C10 C14 1.547(5)
C11 C12 1.414(5)
C12 C13 1.387(5)
C12 C18 1.539(5)
C13 H13 0.9500
C14 C17 1.536(6)
C14 C15 1.539(5)
C14 C16 1.540(6)
C15 H15A 0.9800
C15 H15B 0.9800
C15 H15C 0.9800
C16 H16A 0.9800
C16 H16B 0.9800
C16 H16C 0.9800
C17 H17A 0.9800
C17 H17B 0.9800
C17 H17C 0.9800
C18 C19 1.536(6)
C18 C21 1.537(6)
C18 C20 1.538(6)
C19 H19A 0.9800
C19 H19B 0.9800
C19 H19C 0.9800
C20 H20A 0.9800
C20 H20B 0.9800
C20 H20C 0.9800
C21 H21A 0.9800
C21 H21B 0.9800
C21 H21C 0.9800
C22 C23 1.457(5)
C22 H22 0.9500
C23 C28 1.393(5)
C23 C24 1.407(5)
C24 C25 1.367(5)
C24 H24 0.9500
C25 C26 1.391(6)
C25 H25 0.9500
C26 C27 1.380(5)
C27 C28 1.385(5)
C27 H27 0.9500
C28 H28 0.9500
C29 H29A 0.9800
C29 H29B 0.9800
C29 H29C 0.9800
C30 C31 1.390(5)
C30 C35 1.394(6)
C31 C32 1.378(6)
C31 H31 0.9500
C32 C33 1.381(7)
C32 H32 0.9500
C33 C34 1.388(7)
C33 H33 0.9500
C34 C35 1.380(6)
C34 H34 0.9500
C35 H35 0.9500
C36 C51 1.335(5)
C36 C37 1.497(5)
C37 C38 1.380(5)
C37 C42 1.390(5)
C38 C39 1.393(5)
C38 H38 0.9500
C39 C40 1.405(5)
C39 C43 1.555(5)
C40 C41 1.407(5)
C41 C42 1.387(5)
C41 C47 1.538(5)
C42 H42 0.9500
C43 C46 1.530(6)
C43 C44 1.539(6)
C43 C45 1.546(6)
C44 H44A 0.9800
C44 H44B 0.9800
C44 H44C 0.9800
C45 H45A 0.9800
C45 H45B 0.9800
C45 H45C 0.9800
C46 H46A 0.9800
C46 H46B 0.9800
C46 H46C 0.9800
C47 C49 1.533(6)
C47 C50 1.537(6)
C47 C48 1.545(6)
C48 H48A 0.9800
C48 H48B 0.9800
C48 H48C 0.9800
C49 H49A 0.9800
C49 H49B 0.9800
C49 H49C 0.9800
C50 H50A 0.9800
C50 H50B 0.9800
C50 H50C 0.9800
C51 C52 1.464(5)
C51 H51 0.9500
C52 C53 1.395(5)
C52 C57 1.414(5)
C53 C54 1.378(5)
C53 H53 0.9500
C54 C55 1.393(5)
C54 H54 0.9500
C55 C56 1.390(6)
C56 C57 1.372(6)
C56 H56 0.9500
C57 H57 0.9500
C58 H58A 0.9800
C58 H58B 0.9800
C58 H58C 0.9800

loop_
_geom_hbond_atom_site_label_D
_geom_hbond_atom_site_label_H
_geom_hbond_atom_site_label_A
_geom_hbond_distance_DH
_geom_hbond_distance_HA
_geom_hbond_distance_DA
_geom_hbond_angle_DHA
_geom_hbond_site_symmetry_A
O3 H3 O1 0.69(4) 2.30(5) 2.918(4) 152(4) 2_656
O7 H7 O5 0.69(4) 2.15(5) 2.792(4) 155(4) 2_745

loop_
_geom_torsion_atom_site_label_1
_geom_torsion_atom_site_label_2
_geom_torsion_atom_site_label_3
_geom_torsion_atom_site_label_4
_geom_torsion
O2 S1 C1 C6 -150.2(3)
O1 S1 C1 C6 -21.5(3)
C7 S1 C1 C6 93.7(3)
O2 S1 C1 C2 32.0(3)
O1 S1 C1 C2 160.6(3)
C7 S1 C1 C2 -84.2(3)
C6 C1 C2 C3 1.0(6)
S1 C1 C2 C3 178.7(4)
C1 C2 C3 C4 -0.7(7)
C2 C3 C4 C5 0.5(8)
C3 C4 C5 C6 -0.6(7)
C2 C1 C6 C5 -1.0(6)
S1 C1 C6 C5 -178.8(3)
C4 C5 C6 C1 0.8(6)
O2 S1 C7 C22 9.7(3)
O1 S1 C7 C22 -120.3(3)
C1 S1 C7 C22 125.2(3)
O2 S1 C7 C8 -170.4(2)
O1 S1 C7 C8 59.5(3)
C1 S1 C7 C8 -54.9(3)
C22 C7 C8 C13 100.1(5)
S1 C7 C8 C13 -79.7(4)
C22 C7 C8 C9 -87.1(5)
S1 C7 C8 C9 93.1(3)
C13 C8 C9 C10 -0.1(5)
C7 C8 C9 C10 -172.9(3)
C8 C9 C10 C11 -0.1(5)
C8 C9 C10 C14 177.1(3)
C9 C10 C11 O3 179.4(3)
C14 C10 C11 O3 2.4(5)
C9 C10 C11 C12 -0.3(5)
C14 C10 C11 C12 -177.3(3)
O3 C11 C12 C13 -179.0(3)
C10 C11 C12 C13 0.8(5)
O3 C11 C12 C18 -1.0(5)
C10 C11 C12 C18 178.7(3)
C11 C12 C13 C8 -0.9(5)
C18 C12 C13 C8 -178.9(3)
C9 C8 C13 C12 0.6(5)
C7 C8 C13 C12 173.4(3)
C9 C10 C14 C17 119.6(4)
C11 C10 C14 C17 -63.5(5)
C9 C10 C14 C15 1.0(5)
C11 C10 C14 C15 177.9(4)
C9 C10 C14 C16 -116.4(4)
C11 C10 C14 C16 60.6(5)
C13 C12 C18 C19 118.5(4)
C11 C12 C18 C19 -59.4(5)
C13 C12 C18 C21 0.3(5)
C11 C12 C18 C21 -177.5(4)
C13 C12 C18 C20 -119.6(4)
C11 C12 C18 C20 62.5(5)
C8 C7 C22 C23 -1.3(7)
S1 C7 C22 C23 178.5(3)
C7 C22 C23 C28 4.4(6)
C7 C22 C23 C24 -177.8(4)
C28 C23 C24 C25 -0.8(6)
C22 C23 C24 C25 -178.7(4)
C23 C24 C25 C26 1.4(6)
C29 O4 C26 C27 -3.2(6)
C29 O4 C26 C25 175.8(4)
C24 C25 C26 O4 -179.8(4)
C24 C25 C26 C27 -0.7(6)
O4 C26 C27 C28 178.3(4)
C25 C26 C27 C28 -0.7(6)
C26 C27 C28 C23 1.4(6)
C24 C23 C28 C27 -0.6(6)
C22 C23 C28 C27 177.1(4)
O6 S2 C30 C31 -165.4(3)
O5 S2 C30 C31 -36.6(3)
C36 S2 C30 C31 76.8(3)
O6 S2 C30 C35 13.9(4)
O5 S2 C30 C35 142.8(3)
C36 S2 C30 C35 -103.9(3)
C35 C30 C31 C32 2.2(6)
S2 C30 C31 C32 -178.4(3)
C30 C31 C32 C33 -0.2(6)
C31 C32 C33 C34 -2.0(7)
C32 C33 C34 C35 2.2(7)
C33 C34 C35 C30 -0.2(7)
C31 C30 C35 C34 -2.0(6)
S2 C30 C35 C34 178.7(3)
O6 S2 C36 C51 12.5(4)
O5 S2 C36 C51 -116.2(3)
C30 S2 C36 C51 129.6(3)
O6 S2 C36 C37 -173.3(3)
O5 S2 C36 C37 58.1(3)
C30 S2 C36 C37 -56.1(3)
C51 C36 C37 C38 -91.2(5)
S2 C36 C37 C38 95.5(4)
C51 C36 C37 C42 89.8(5)
S2 C36 C37 C42 -83.6(4)
C42 C37 C38 C39 1.2(5)
C36 C37 C38 C39 -177.9(3)
C37 C38 C39 C40 -1.4(5)
C37 C38 C39 C43 178.2(3)
C38 C39 C40 O7 -179.3(3)
C43 C39 C40 O7 1.1(6)
C38 C39 C40 C41 0.5(5)
C43 C39 C40 C41 -179.1(3)
O7 C40 C41 C42 -179.6(3)
C39 C40 C41 C42 0.6(5)
O7 C40 C41 C47 0.7(5)
C39 C40 C41 C47 -179.1(3)
C40 C41 C42 C37 -0.8(5)
C47 C41 C42 C37 178.9(3)
C38 C37 C42 C41 -0.1(5)
C36 C37 C42 C41 179.0(3)
C38 C39 C43 C46 -1.8(5)
C40 C39 C43 C46 177.8(4)
C38 C39 C43 C44 117.6(4)
C40 C39 C43 C44 -62.8(5)
C38 C39 C43 C45 -119.4(4)
C40 C39 C43 C45 60.2(5)
C42 C41 C47 C49 -120.0(4)
C40 C41 C47 C49 59.6(5)
C42 C41 C47 C50 -0.6(5)
C40 C41 C47 C50 179.0(4)
C42 C41 C47 C48 118.2(4)
C40 C41 C47 C48 -62.2(5)
C37 C36 C51 C52 -1.6(7)
S2 C36 C51 C52 171.7(3)
C36 C51 C52 C53 7.1(7)
C36 C51 C52 C57 -173.0(4)
C57 C52 C53 C54 -1.5(6)
C51 C52 C53 C54 178.4(4)
C52 C53 C54 C55 1.3(6)
C58 O8 C55 C56 -173.4(4)
C58 O8 C55 C54 5.8(6)
C53 C54 C55 O8 -179.0(4)
C53 C54 C55 C56 0.3(6)
O8 C55 C56 C57 177.7(4)
C54 C55 C56 C57 -1.6(6)
C55 C56 C57 C52 1.4(6)
C53 C52 C57 C56 0.2(6)
C51 C52 C57 C56 -179.8(4)
